data_7229567
loop_
_publ_author_name
'McMorran, David'
'McKay, Aidan P.'
'Gordon, Keith'
'Shillito, Georgina E.'

_publ_section_title
;
 Cyclometallated Platinum(II) and Palladium(II) Complexes Containing
 1,5-Diarylbiguanides: Synthesis, Characterisation and Hydrogen
 Bond-directed Assembly
;
_journal_name_full CrystEngComm
_journal_paper_doi 10.1039/C7CE01805C
_journal_year 2017
_chemical_formula_moiety 'C14 H11 Cl4 N5'
_chemical_formula_sum 'C14 H11 Cl4 N5'
_chemical_formula_weight 391.08
_chemical_name_systematic
;
 ?
;
_space_group_IT_number 14
_symmetry_cell_setting monoclinic
_symmetry_space_group_name_Hall '-P 2ybc'
_symmetry_space_group_name_H-M 'P 1 21/c 1'
_atom_sites_solution_hydrogens geom
_atom_sites_solution_primary direct
_atom_sites_solution_secondary difmap
_audit_creation_method SHELXL-97
_audit_update_record
;
2017-10-10 deposited with the CCDC.
2017-11-15 downloaded from the CCDC.
;
_cell_angle_alpha 90.00
_cell_angle_beta 98.534(3)
_cell_angle_gamma 90.00
_cell_formula_units_Z 4
_cell_length_a 25.6410(8)
_cell_length_b 8.0045(2)
_cell_length_c 7.8006(3)
_cell_measurement_reflns_used 4996
_cell_measurement_temperature 100(2)
_cell_measurement_theta_max 75.1120
_cell_measurement_theta_min 3.4610
_cell_volume 1583.29(9)
_computing_cell_refinement
;
'Wed Mar 27 13:05:57 2013'
;
_computing_data_collection
;
'Wed Mar 27 13:05:57 2013'
;
_computing_data_reduction
;
'Wed Mar 27 13:05:57 2013'
;
_computing_structure_refinement 'SHELXL-97 (Sheldrick, 2008)'
_diffrn_ambient_temperature 100(2)
_diffrn_detector_area_resol_mean 5.1725
_diffrn_measured_fraction_theta_full 0.962
_diffrn_measured_fraction_theta_max 0.929
_diffrn_measurement_device_type 'SuperNova, Dual, Cu at zero, Atlas'
_diffrn_measurement_method '\w scans'
_diffrn_radiation_monochromator graphite
_diffrn_radiation_source 'fine-focus sealed tube'
_diffrn_radiation_type CuK\a
_diffrn_radiation_wavelength 1.54184
_diffrn_reflns_av_R_equivalents 0.0318
_diffrn_reflns_av_sigmaI/netI 0.0375
_diffrn_reflns_limit_h_max 29
_diffrn_reflns_limit_h_min -31
_diffrn_reflns_limit_k_max 9
_diffrn_reflns_limit_k_min -9
_diffrn_reflns_limit_l_max 9
_diffrn_reflns_limit_l_min -7
_diffrn_reflns_number 6766
_diffrn_reflns_theta_full 68.50
_diffrn_reflns_theta_max 75.25
_diffrn_reflns_theta_min 3.49
_exptl_absorpt_coefficient_mu 6.844
_exptl_absorpt_correction_T_max 1.00000
_exptl_absorpt_correction_T_min 0.50025
_exptl_absorpt_correction_type multi-scan
_exptl_absorpt_process_details
;
'Wed Mar 27 13:05:57 2013'
;
_exptl_crystal_colour
;
'Wed Mar 27 13:05:57 2013'
;
_exptl_crystal_density_diffrn 1.641
_exptl_crystal_density_method 'not measured'
_exptl_crystal_description
;
'Wed Mar 27 13:05:57 2013'
;
_exptl_crystal_F_000 792
_exptl_crystal_size_max 0.16
_exptl_crystal_size_mid 0.09
_exptl_crystal_size_min 0.03
_refine_diff_density_max 0.347
_refine_diff_density_min -0.357
_refine_diff_density_rms 0.074
_refine_ls_extinction_method none
_refine_ls_goodness_of_fit_ref 1.074
_refine_ls_hydrogen_treatment mixed
_refine_ls_matrix_type full
_refine_ls_number_parameters 228
_refine_ls_number_reflns 3024
_refine_ls_number_restraints 0
_refine_ls_restrained_S_all 1.074
_refine_ls_R_factor_all 0.0409
_refine_ls_R_factor_gt 0.0353
_refine_ls_shift/su_max 0.001
_refine_ls_shift/su_mean 0.000
_refine_ls_structure_factor_coef Fsqd
_refine_ls_weighting_details 'calc w=1/[\s^2^(Fo^2^)+(0.0467P)^2^+0.6012P] where P=(Fo^2^+2Fc^2^)/3'
_refine_ls_weighting_scheme calc
_refine_ls_wR_factor_gt 0.0872
_refine_ls_wR_factor_ref 0.0926
_reflns_number_gt 2669
_reflns_number_total 3024
_reflns_threshold_expression >2\s(I)
_cod_data_source_file c7ce01805c2.cif
_cod_data_source_block dma_71
_cod_database_code 7229567

loop_
_symmetry_equiv_pos_as_xyz
'x, y, z'
'-x, y+1/2, -z+1/2'
'-x, -y, -z'
'x, -y-1/2, z-1/2'

loop_
_atom_site_label
_atom_site_type_symbol
_atom_site_fract_x
_atom_site_fract_y
_atom_site_fract_z
_atom_site_U_iso_or_equiv
_atom_site_adp_type
_atom_site_occupancy
_atom_site_symmetry_multiplicity
_atom_site_calc_flag
_atom_site_refinement_flags
N1 N 0.23311(7) 0.3879(3) 0.4206(2) 0.0154(4) Uani 1 1 d .
H1A H 0.2298(11) 0.312(4) 0.495(4) 0.020(7) Uiso 1 1 d .
H1B H 0.2062(12) 0.442(4) 0.372(4) 0.026(8) Uiso 1 1 d .
C1 C 0.26667(8) 0.3551(3) 0.3068(3) 0.0121(4) Uani 1 1 d .
N2 N 0.27080(7) 0.4422(2) 0.1666(2) 0.0136(4) Uani 1 1 d .
C2 C 0.23493(8) 0.5719(3) 0.1166(3) 0.0126(4) Uani 1 1 d .
N3 N 0.25455(8) 0.6814(3) 0.0070(3) 0.0168(4) Uani 1 1 d .
H3A H 0.2372(13) 0.775(5) -0.013(5) 0.032(8) Uiso 1 1 d .
H3B H 0.2880(13) 0.685(4) 0.009(4) 0.024(7) Uiso 1 1 d .
N4 N 0.18812(7) 0.5751(2) 0.1580(2) 0.0154(4) Uani 1 1 d .
C3 C 0.15176(8) 0.7030(3) 0.0977(3) 0.0143(4) Uani 1 1 d .
C4 C 0.10274(8) 0.6540(3) 0.0078(3) 0.0158(4) Uani 1 1 d .
H4 H 0.0955 0.5419 -0.0164 0.019 Uiso 1 1 calc R
C5 C 0.06541(8) 0.7751(3) -0.0443(3) 0.0162(4) Uani 1 1 d .
Cl1 Cl 0.00426(2) 0.71445(7) -0.15406(8) 0.02331(15) Uani 1 1 d .
C6 C 0.07400(8) 0.9439(3) -0.0099(3) 0.0157(4) Uani 1 1 d .
H6 H 0.0485 1.0237 -0.0478 0.019 Uiso 1 1 calc R
C7 C 0.12226(8) 0.9877(3) 0.0833(3) 0.0144(4) Uani 1 1 d .
Cl2 Cl 0.13452(2) 1.19711(7) 0.13743(7) 0.01926(14) Uani 1 1 d .
C8 C 0.16132(8) 0.8708(3) 0.1381(3) 0.0142(4) Uani 1 1 d .
H8 H 0.1933 0.9042 0.2007 0.017 Uiso 1 1 calc R
N5 N 0.29862(7) 0.2203(2) 0.3478(2) 0.0132(4) Uani 1 1 d .
H5A H 0.2921(11) 0.174(4) 0.432(4) 0.022(7) Uiso 1 1 d .
C9 C 0.34114(8) 0.1695(3) 0.2638(3) 0.0126(4) Uani 1 1 d .
C10 C 0.37932(8) 0.2821(3) 0.2250(3) 0.0133(4) Uani 1 1 d .
H10 H 0.3764 0.3955 0.2476 0.016 Uiso 1 1 calc R
C11 C 0.42154(8) 0.2212(3) 0.1520(3) 0.0147(4) Uani 1 1 d .
Cl3 Cl 0.47005(2) 0.35852(7) 0.10737(7) 0.02153(14) Uani 1 1 d .
C12 C 0.42736(8) 0.0527(3) 0.1168(3) 0.0151(4) Uani 1 1 d .
H12 H 0.4561 0.0138 0.0685 0.018 Uiso 1 1 calc R
C13 C 0.38878(8) -0.0548(3) 0.1565(3) 0.0150(4) Uani 1 1 d .
Cl4 Cl 0.39498(2) -0.26659(7) 0.11336(8) 0.02269(14) Uani 1 1 d .
C14 C 0.34581(8) 0.0000(3) 0.2297(3) 0.0142(4) Uani 1 1 d .
H14 H 0.3205 -0.0754 0.2557 0.017 Uiso 1 1 calc R

loop_
_atom_site_aniso_label
_atom_site_aniso_U_11
_atom_site_aniso_U_22
_atom_site_aniso_U_33
_atom_site_aniso_U_23
_atom_site_aniso_U_13
_atom_site_aniso_U_12
N1 0.0182(9) 0.0151(9) 0.0131(9) 0.0024(7) 0.0026(7) 0.0038(7)
C1 0.0134(9) 0.0107(10) 0.0112(10) -0.0040(7) -0.0017(7) -0.0014(7)
N2 0.0163(8) 0.0109(9) 0.0132(9) 0.0014(6) 0.0013(7) 0.0037(7)
C2 0.0181(9) 0.0087(10) 0.0099(10) 0.0000(7) -0.0014(7) 0.0009(8)
N3 0.0165(9) 0.0153(10) 0.0188(10) 0.0043(7) 0.0034(7) 0.0035(7)
N4 0.0165(8) 0.0094(9) 0.0203(9) 0.0041(7) 0.0022(7) 0.0025(7)
C3 0.0148(9) 0.0143(11) 0.0142(10) 0.0041(8) 0.0040(8) 0.0031(8)
C4 0.0179(10) 0.0134(10) 0.0160(11) -0.0020(8) 0.0022(8) 0.0008(8)
C5 0.0153(10) 0.0198(11) 0.0130(10) -0.0021(8) 0.0004(8) 0.0009(8)
Cl1 0.0161(3) 0.0253(3) 0.0265(3) -0.0082(2) -0.0038(2) 0.0011(2)
C6 0.0169(10) 0.0155(11) 0.0144(10) 0.0024(8) 0.0014(8) 0.0052(8)
C7 0.0181(10) 0.0122(10) 0.0132(10) -0.0005(8) 0.0037(8) 0.0011(8)
Cl2 0.0197(3) 0.0116(3) 0.0263(3) -0.00267(19) 0.0027(2) 0.00110(18)
C8 0.0146(9) 0.0141(11) 0.0133(10) 0.0013(8) 0.0004(8) 0.0013(8)
N5 0.0181(9) 0.0112(9) 0.0105(9) 0.0035(7) 0.0032(7) 0.0029(7)
C9 0.0144(9) 0.0138(10) 0.0087(10) 0.0021(7) -0.0014(7) 0.0030(8)
C10 0.0153(9) 0.0119(10) 0.0114(10) -0.0006(7) -0.0026(7) 0.0002(7)
C11 0.0152(9) 0.0159(11) 0.0120(10) 0.0034(8) -0.0010(8) -0.0031(8)
Cl3 0.0177(3) 0.0192(3) 0.0279(3) 0.0029(2) 0.0038(2) -0.0048(2)
C12 0.0148(9) 0.0166(11) 0.0136(10) 0.0014(8) 0.0007(8) 0.0021(8)
C13 0.0200(10) 0.0101(10) 0.0138(10) 0.0009(8) -0.0011(8) 0.0031(8)
Cl4 0.0253(3) 0.0117(3) 0.0322(3) -0.0045(2) 0.0080(2) 0.0019(2)
C14 0.0162(9) 0.0119(10) 0.0136(10) 0.0014(8) -0.0007(7) -0.0013(8)

loop_
_atom_type_symbol
_atom_type_description
_atom_type_scat_dispersion_real
_atom_type_scat_dispersion_imag
_atom_type_scat_source
C C 0.0181 0.0091 'International Tables Vol C Tables 4.2.6.8 and 6.1.1.4'
H H 0.0000 0.0000 'International Tables Vol C Tables 4.2.6.8 and 6.1.1.4'
N N 0.0311 0.0180 'International Tables Vol C Tables 4.2.6.8 and 6.1.1.4'
Cl Cl 0.3639 0.7018 'International Tables Vol C Tables 4.2.6.8 and 6.1.1.4'

loop_
_geom_angle_atom_site_label_1
_geom_angle_atom_site_label_2
_geom_angle_atom_site_label_3
_geom_angle
N2 C1 N1 125.6(2)
N2 C1 N5 119.65(19)
N1 C1 N5 114.76(19)
C1 N2 C2 119.54(18)
N4 C2 N3 125.78(19)
N4 C2 N2 122.80(19)
N3 C2 N2 111.12(18)
C2 N4 C3 121.52(19)
C8 C3 C4 119.83(19)
C8 C3 N4 122.46(19)
C4 C3 N4 117.4(2)
C5 C4 C3 118.8(2)
C4 C5 C6 122.9(2)
C4 C5 Cl1 118.91(18)
C6 C5 Cl1 118.17(17)
C7 C6 C5 116.89(19)
C6 C7 C8 122.5(2)
C6 C7 Cl2 119.04(17)
C8 C7 Cl2 118.44(16)
C7 C8 C3 119.0(2)
C1 N5 C9 126.68(19)
C14 C9 C10 120.3(2)
C14 C9 N5 117.63(19)
C10 C9 N5 121.9(2)
C11 C10 C9 118.5(2)
C10 C11 C12 122.5(2)
C10 C11 Cl3 119.16(17)
C12 C11 Cl3 118.36(17)
C13 C12 C11 117.3(2)
C12 C13 C14 122.4(2)
C12 C13 Cl4 118.33(17)
C14 C13 Cl4 119.28(17)
C13 C14 C9 118.9(2)

loop_
_geom_bond_atom_site_label_1
_geom_bond_atom_site_label_2
_geom_bond_distance
N1 C1 1.350(3)
C1 N2 1.314(3)
C1 N5 1.364(3)
N2 C2 1.403(3)
C2 N4 1.289(3)
C2 N3 1.372(3)
N4 C3 1.417(3)
C3 C8 1.393(3)
C3 C4 1.402(3)
C4 C5 1.381(3)
C5 C6 1.388(3)
C5 Cl1 1.740(2)
C6 C7 1.384(3)
C7 C8 1.391(3)
C7 Cl2 1.745(2)
N5 C9 1.413(3)
C9 C14 1.391(3)
C9 C10 1.397(3)
C10 C11 1.385(3)
C11 C12 1.388(3)
C11 Cl3 1.733(2)
C12 C13 1.380(3)
C13 C14 1.385(3)
C13 Cl4 1.741(2)

loop_
_geom_hbond_atom_site_label_D
_geom_hbond_atom_site_label_H
_geom_hbond_atom_site_label_A
_geom_hbond_distance_DH
_geom_hbond_distance_HA
_geom_hbond_distance_DA
_geom_hbond_angle_DHA
_geom_hbond_site_symmetry_A
N1 H1B N4 0.85(3) 1.98(3) 2.659(3) 136(3) .
N1 H1A N2 0.86(3) 2.57(3) 3.324(3) 148(2) 4_566
N5 H5A N2 0.79(3) 2.19(3) 2.986(3) 176(3) 4_566
N1 H1A Cl2 0.86(3) 2.83(3) 3.3141(19) 117(2) 4_576
N3 H3B Cl4 0.85(3) 2.77(3) 3.597(2) 163(3) 1_565
